data_7218457
loop_
_publ_author_name
'Coles, S. J.'
'Ellis, A. L.'
'Leung, K.'
'Sarson, J.'
'Threlfall, T. L.'
'Tizzard, G. J.'

_publ_section_title
;
 Relationships between the racemic structures of substituted mandelic
 acids containing 8- and 10-membered hydrogen bonded dimer rings
;
_journal_issue 47
_journal_name_full CrystEngComm
_journal_page_first 10816
_journal_paper_doi 10.1039/C4CE01832J
_journal_volume 16
_journal_year 2014
_chemical_formula_moiety 'C8 H7 Br O3'
_chemical_formula_sum 'C8 H7 Br O3'
_chemical_formula_weight 231.05
_chemical_name_systematic
;
 ? 
;
_space_group_crystal_system triclinic
_space_group_IT_number 2
_space_group_name_Hall '-P 1'
_space_group_name_H-M_alt 'P -1'
_symmetry_space_group_name_Hall '-P 1'
_symmetry_space_group_name_H-M 'P -1'
_atom_sites_solution_hydrogens geom
_atom_sites_solution_primary iterative
_atom_sites_solution_secondary difmap
_audit_creation_date 2014-05-07
_audit_creation_method
;
Olex2 1.2
(compiled 2014.03.20 svn.r2914 for OlexSys, GUI svn.r4816)
;
_cell_angle_alpha 92.436(8)
_cell_angle_beta 90.260(8)
_cell_angle_gamma 94.119(8)
_cell_formula_units_Z 4
_cell_length_a 8.8285(5)
_cell_length_b 9.3102(7)
_cell_length_c 10.4698(7)
_cell_measurement_reflns_used 8936
_cell_measurement_temperature 100(2)
_cell_measurement_theta_max 27.5
_cell_measurement_theta_min 2.9
_cell_volume 857.54(10)
_computing_cell_refinement 'CrystalClear-SM Expert 3.1 b27 (Rigaku, 2013)'
_computing_data_collection 'CrystalClear-SM Expert 3.1 b27 (Rigaku, 2013)'
_computing_data_reduction 'CrystalClear-SM Expert 3.1 b27 (Rigaku, 2013)'
_computing_molecular_graphics 'Olex2 (Dolomanov et al., 2009)'
_computing_publication_material 'Olex2 (Dolomanov et al., 2009)'
_computing_structure_refinement 'ShelXL-1997 (Sheldrick, 2008)'
_computing_structure_solution
;
Superflip (Palatinus & Chapuis, 2007;Palatinus & van der Lee, 2008;
Palatinus et al., 2012)
;
_diffrn_ambient_temperature 100(2)
_diffrn_detector 'CCD area detector'
_diffrn_detector_area_resol_mean 28.5714
_diffrn_detector_type 'Rigaku HG Saturn724+ (2x2 bin mode)'
_diffrn_measured_fraction_theta_full 0.989
_diffrn_measured_fraction_theta_max 0.989
_diffrn_measurement_device 'four-circle \k diffractometer'
_diffrn_measurement_device_type 'Rigaku AFC12 (Right)'
_diffrn_measurement_method 'profile data from \w-scans'
_diffrn_measurement_specimen_support 'MiTeGen MicroMesh'
_diffrn_orient_matrix_type d*Trek
_diffrn_orient_matrix_UB_11 -0.011639
_diffrn_orient_matrix_UB_12 -0.029307
_diffrn_orient_matrix_UB_13 -0.109100
_diffrn_orient_matrix_UB_21 -0.077963
_diffrn_orient_matrix_UB_22 0.071939
_diffrn_orient_matrix_UB_23 -0.019095
_diffrn_orient_matrix_UB_31 0.062787
_diffrn_orient_matrix_UB_32 0.067409
_diffrn_orient_matrix_UB_33 -0.025564
_diffrn_radiation_collimation 0.3
_diffrn_radiation_monochromator 'Confocal mirrors, HF Varimax'
_diffrn_radiation_probe x-ray
_diffrn_radiation_type MoK\a
_diffrn_radiation_wavelength 0.71075
_diffrn_reflns_av_R_equivalents 0.0646
_diffrn_reflns_av_unetI/netI 0.0856
_diffrn_reflns_limit_h_max 11
_diffrn_reflns_limit_h_min -11
_diffrn_reflns_limit_k_max 11
_diffrn_reflns_limit_k_min -12
_diffrn_reflns_limit_l_max 13
_diffrn_reflns_limit_l_min -13
_diffrn_reflns_number 10931
_diffrn_reflns_theta_full 27.49
_diffrn_reflns_theta_max 27.49
_diffrn_reflns_theta_min 2.87
_diffrn_source 'Rotating Anode'
_diffrn_source_current 55.0
_diffrn_source_power 2.475
_diffrn_source_target Mo
_diffrn_source_type 'Rotating Anode'
_diffrn_source_voltage 45.0
_exptl_absorpt_coefficient_mu 4.755
_exptl_absorpt_correction_T_max 1.000
_exptl_absorpt_correction_T_min 0.770
_exptl_absorpt_correction_type multi-scan
_exptl_absorpt_process_details
;
CrystalClear-SM Expert 3.1 b27 (Rigaku, 2013)
;
_exptl_crystal_colour Colorless
_exptl_crystal_density_diffrn 1.790
_exptl_crystal_density_method 'not measured'
_exptl_crystal_description Needle
_exptl_crystal_F_000 456
_exptl_crystal_size_max 0.03
_exptl_crystal_size_mid 0.02
_exptl_crystal_size_min 0.01
_refine_diff_density_max 0.781
_refine_diff_density_min -0.741
_refine_diff_density_rms 0.122
_refine_ls_extinction_method none
_refine_ls_goodness_of_fit_ref 1.036
_refine_ls_hydrogen_treatment constr
_refine_ls_matrix_type full
_refine_ls_number_parameters 221
_refine_ls_number_reflns 3907
_refine_ls_number_restraints 0
_refine_ls_restrained_S_all 1.036
_refine_ls_R_factor_all 0.0984
_refine_ls_R_factor_gt 0.0516
_refine_ls_shift/su_max 0.000
_refine_ls_shift/su_mean 0.000
_refine_ls_structure_factor_coef Fsqd
_refine_ls_weighting_details 'calc w=1/[\s^2^(Fo^2^)+(0.0307P)^2^+0.7511P] where P=(Fo^2^+2Fc^2^)/3'
_refine_ls_weighting_scheme calc
_refine_ls_wR_factor_gt 0.0864
_refine_ls_wR_factor_ref 0.1005
_reflns_number_gt 2551
_reflns_number_total 3907
_reflns_threshold_expression >2sigma(I)
_cod_data_source_file c4ce01832j2.cif
_cod_data_source_block 3br_una
_cod_depositor_comments
;
The following automatic conversions were performed:

'_exptl_absorpt_correction_type' value 'Multi-scan' changed to
'multi-scan' according to
/usr/data/users/saulius/crontab/automatic-downloads/rss-feeds/RSC/lib/dictionaries/cif_core.dic
dictionary named 'cif_core.dic' version 2.4.2 from 2011-04-26.

Automatic conversion script
Id: cif_fix_values 2827 2014-09-09 07:05:25Z andrius 

 Adding full bibliography for 7218452--7218470.cif.
;
_cod_original_formula_sum 'C8 H7 Br1 O3 '
_cod_database_code 7218457
_olex2_refinement_description
;
1. Fixed Uiso
 At 1.2 times of:
  All C(H) groups
 At 1.5 times of:
  All O(H) groups
2.a Ternary CH refined with riding coordinates:
 C7(H7), C107(H107)
2.b Aromatic/amide H refined with riding coordinates:
 C2(H2), C4(H4), C5(H5), C6(H6), C102(H102), C104(H104), C105(H105), C106(H106)
2.c Idealised tetrahedral OH refined as rotating group:
 O1(H1), O3(H3), O101(H101), O103(H103)
;

loop_
_space_group_symop_id
_space_group_symop_operation_xyz
1 'x, y, z'
2 '-x, -y, -z'

loop_
_atom_site_label
_atom_site_type_symbol
_atom_site_fract_x
_atom_site_fract_y
_atom_site_fract_z
_atom_site_U_iso_or_equiv
_atom_site_adp_type
_atom_site_occupancy
_atom_site_calc_flag
_atom_site_refinement_flags_posn
Br1 Br 1.19602(5) 0.67902(6) 0.55040(6) 0.03553(17) Uani 1 d .
O1 O 0.5764(3) 0.6489(3) 0.6506(3) 0.0169(7) Uani 1 d .
H1 H 0.5496 0.5816 0.5975 0.025 Uiso 1 calc GR
O2 O 0.5357(3) 0.6327(3) 0.3971(3) 0.0220(7) Uani 1 d .
O3 O 0.5738(3) 0.8726(3) 0.3816(3) 0.0204(7) Uani 1 d .
H3 H 0.5525 0.8536 0.3042 0.031 Uiso 1 calc GR
C1 C 0.7713(5) 0.8362(5) 0.6053(4) 0.0154(9) Uani 1 d .
C2 C 0.8868(5) 0.7473(5) 0.5747(4) 0.0166(10) Uani 1 d .
H2 H 0.8635 0.6526 0.5395 0.020 Uiso 1 calc R
C3 C 1.0368(5) 0.7986(5) 0.5962(4) 0.0198(10) Uani 1 d .
C4 C 1.0746(5) 0.9354(5) 0.6490(4) 0.0230(11) Uani 1 d .
H4 H 1.1776 0.9681 0.6649 0.028 Uiso 1 calc R
C5 C 0.9586(5) 1.0232(5) 0.6780(4) 0.0235(11) Uani 1 d .
H5 H 0.9824 1.1180 0.7130 0.028 Uiso 1 calc R
C6 C 0.8067(5) 0.9744(5) 0.6566(4) 0.0202(10) Uani 1 d .
H6 H 0.7280 1.0357 0.6772 0.024 Uiso 1 calc R
C7 C 0.6058(4) 0.7788(5) 0.5855(4) 0.0141(9) Uani 1 d .
H7 H 0.5388 0.8523 0.6216 0.017 Uiso 1 calc R
C8 C 0.5676(4) 0.7516(5) 0.4441(4) 0.0160(10) Uani 1 d .
Br11 Br 1.17232(5) 0.17969(6) 1.02839(6) 0.03408(17) Uani 1 d .
O101 O 0.5486(3) 0.1494(3) 0.8475(3) 0.0193(7) Uani 1 d .
H101 H 0.5345 0.0800 0.8959 0.029 Uiso 1 calc GR
O102 O 0.5274(3) 0.1386(3) 1.1048(3) 0.0213(7) Uani 1 d .
O103 O 0.5590(4) 0.3794(3) 1.1281(3) 0.0219(7) Uani 1 d .
H103 H 0.5302 0.3643 1.2030 0.033 Uiso 1 calc GR
C101 C 0.7632(5) 0.3183(5) 0.9046(4) 0.0153(9) Uani 1 d .
C102 C 0.8719(5) 0.2448(5) 0.9658(4) 0.0177(10) Uani 1 d .
H102 H 0.8421 0.1703 1.0216 0.021 Uiso 1 calc R
C103 C 1.0242(5) 0.2813(5) 0.9447(4) 0.0177(10) Uani 1 d .
C104 C 1.0721(5) 0.3909(5) 0.8667(4) 0.0230(11) Uani 1 d .
H104 H 1.1772 0.4153 0.8542 0.028 Uiso 1 calc R
C105 C 0.9625(5) 0.4648(5) 0.8070(5) 0.0256(11) Uani 1 d .
H105 H 0.9926 0.5404 0.7524 0.031 Uiso 1 calc R
C106 C 0.8091(5) 0.4290(5) 0.8264(4) 0.0223(11) Uani 1 d .
H106 H 0.7351 0.4810 0.7857 0.027 Uiso 1 calc R
C107 C 0.5940(5) 0.2769(5) 0.9218(4) 0.0158(10) Uani 1 d .
H107 H 0.5356 0.3570 0.8911 0.019 Uiso 1 calc R
C108 C 0.5556(5) 0.2560(5) 1.0611(4) 0.0164(10) Uani 1 d .

loop_
_atom_site_aniso_label
_atom_site_aniso_U_11
_atom_site_aniso_U_22
_atom_site_aniso_U_33
_atom_site_aniso_U_23
_atom_site_aniso_U_13
_atom_site_aniso_U_12
Br1 0.0146(2) 0.0344(3) 0.0586(4) 0.0091(3) 0.0064(2) 0.0035(2)
O1 0.0198(15) 0.0132(16) 0.0175(17) 0.0023(13) 0.0000(13) -0.0018(13)
O2 0.0261(17) 0.0192(19) 0.0193(18) -0.0029(15) -0.0011(14) -0.0048(14)
O3 0.0262(17) 0.0191(18) 0.0153(17) 0.0011(14) -0.0063(14) -0.0029(13)
C1 0.016(2) 0.019(2) 0.010(2) 0.0021(19) -0.0008(17) -0.0054(18)
C2 0.018(2) 0.016(2) 0.016(2) -0.0006(19) 0.0021(18) -0.0002(18)
C3 0.016(2) 0.022(3) 0.022(3) 0.008(2) 0.0001(19) 0.0016(18)
C4 0.020(2) 0.036(3) 0.012(2) 0.007(2) -0.0003(19) -0.008(2)
C5 0.030(3) 0.021(3) 0.017(3) -0.003(2) -0.001(2) -0.012(2)
C6 0.024(2) 0.024(3) 0.013(2) -0.001(2) 0.0009(19) -0.0019(19)
C7 0.013(2) 0.013(2) 0.016(2) 0.0000(19) 0.0021(17) -0.0004(17)
C8 0.0108(19) 0.021(3) 0.017(2) 0.004(2) 0.0006(18) -0.0015(17)
Br11 0.0197(2) 0.0320(3) 0.0515(4) 0.0098(3) -0.0094(2) 0.0044(2)
O101 0.0248(16) 0.0187(18) 0.0139(17) -0.0005(13) -0.0029(13) -0.0015(14)
O102 0.0248(16) 0.0174(18) 0.0218(18) 0.0026(15) 0.0008(14) 0.0006(14)
O103 0.0293(17) 0.0176(18) 0.0182(18) -0.0003(14) 0.0056(15) -0.0016(14)
C101 0.019(2) 0.017(2) 0.010(2) -0.0019(19) -0.0013(17) 0.0012(17)
C102 0.022(2) 0.017(2) 0.014(2) 0.0027(19) 0.0002(19) 0.0029(18)
C103 0.021(2) 0.016(2) 0.017(2) -0.0026(19) -0.0014(19) 0.0012(18)
C104 0.019(2) 0.028(3) 0.021(3) -0.004(2) 0.003(2) -0.002(2)
C105 0.026(2) 0.027(3) 0.024(3) 0.008(2) 0.001(2) -0.001(2)
C106 0.022(2) 0.027(3) 0.019(3) 0.003(2) -0.002(2) 0.005(2)
C107 0.017(2) 0.015(2) 0.015(2) -0.0002(19) 0.0001(18) 0.0012(17)
C108 0.013(2) 0.016(2) 0.020(3) 0.001(2) 0.0003(18) 0.0004(17)

loop_
_atom_type_symbol
_atom_type_description
_atom_type_scat_dispersion_real
_atom_type_scat_dispersion_imag
_atom_type_scat_source
C C 0.0033 0.0016 'International Tables Vol C Tables 4.2.6.8 and 6.1.1.4'
H H 0.0000 0.0000 'International Tables Vol C Tables 4.2.6.8 and 6.1.1.4'
Br Br -0.2901 2.4595 'International Tables Vol C Tables 4.2.6.8 and 6.1.1.4'
O O 0.0106 0.0060 'International Tables Vol C Tables 4.2.6.8 and 6.1.1.4'

loop_
_geom_angle_atom_site_label_1
_geom_angle_atom_site_label_2
_geom_angle_atom_site_label_3
_geom_angle
C7 O1 H1 109.5
C8 O3 H3 109.5
C2 C1 C7 119.5(4)
C6 C1 C2 119.8(4)
C6 C1 C7 120.7(4)
C1 C2 H2 120.4
C1 C2 C3 119.3(4)
C3 C2 H2 120.4
C2 C3 Br1 119.5(3)
C4 C3 Br1 118.7(3)
C4 C3 C2 121.8(4)
C3 C4 H4 120.8
C5 C4 C3 118.3(4)
C5 C4 H4 120.8
C4 C5 H5 119.5
C4 C5 C6 120.9(4)
C6 C5 H5 119.5
C1 C6 C5 119.8(4)
C1 C6 H6 120.1
C5 C6 H6 120.1
O1 C7 C1 110.4(3)
O1 C7 H7 108.5
O1 C7 C8 109.4(3)
C1 C7 H7 108.5
C8 C7 C1 111.4(4)
C8 C7 H7 108.5
O2 C8 O3 125.2(4)
O2 C8 C7 122.8(4)
O3 C8 C7 112.0(4)
C107 O101 H101 109.5
C108 O103 H103 109.5
C102 C101 C107 120.6(4)
C106 C101 C102 119.4(4)
C106 C101 C107 119.9(4)
C101 C102 H102 120.4
C103 C102 C101 119.3(4)
C103 C102 H102 120.4
C102 C103 Br11 119.0(3)
C104 C103 Br11 118.8(3)
C104 C103 C102 122.1(4)
C103 C104 H104 120.9
C103 C104 C105 118.1(4)
C105 C104 H104 120.9
C104 C105 H105 119.7
C104 C105 C106 120.6(4)
C106 C105 H105 119.7
C101 C106 C105 120.5(4)
C101 C106 H106 119.8
C105 C106 H106 119.8
O101 C107 C101 110.7(3)
O101 C107 H107 108.2
O101 C107 C108 109.8(3)
C101 C107 H107 108.2
C108 C107 C101 111.5(3)
C108 C107 H107 108.2
O102 C108 O103 124.6(4)
O102 C108 C107 123.3(4)
O103 C108 C107 112.1(4)

loop_
_geom_bond_atom_site_label_1
_geom_bond_atom_site_label_2
_geom_bond_distance
Br1 C3 1.905(4)
O1 H1 0.8400
O1 C7 1.421(5)
O2 C8 1.206(5)
O3 H3 0.8400
O3 C8 1.324(5)
C1 C2 1.389(6)
C1 C6 1.387(6)
C1 C7 1.529(5)
C2 H2 0.9500
C2 C3 1.389(6)
C3 C4 1.384(6)
C4 H4 0.9500
C4 C5 1.383(6)
C5 H5 0.9500
C5 C6 1.398(6)
C6 H6 0.9500
C7 H7 1.0000
C7 C8 1.523(6)
Br11 C103 1.901(4)
O101 H101 0.8400
O101 C107 1.423(5)
O102 C108 1.212(5)
O103 H103 0.8400
O103 C108 1.319(5)
C101 C102 1.388(5)
C101 C106 1.382(6)
C101 C107 1.529(6)
C102 H102 0.9500
C102 C103 1.384(6)
C103 C104 1.378(6)
C104 H104 0.9500
C104 C105 1.388(6)
C105 H105 0.9500
C105 C106 1.389(6)
C106 H106 0.9500
C107 H107 1.0000
C107 C108 1.516(6)

loop_
_geom_torsion_atom_site_label_1
_geom_torsion_atom_site_label_2
_geom_torsion_atom_site_label_3
_geom_torsion_atom_site_label_4
_geom_torsion
Br1 C3 C4 C5 177.9(3)
O1 C7 C8 O2 -8.1(6)
O1 C7 C8 O3 171.8(3)
C1 C2 C3 Br1 -178.4(3)
C1 C2 C3 C4 0.9(7)
C1 C7 C8 O2 114.1(5)
C1 C7 C8 O3 -66.0(5)
C2 C1 C6 C5 -0.4(7)
C2 C1 C7 O1 54.7(5)
C2 C1 C7 C8 -67.1(5)
C2 C3 C4 C5 -1.4(7)
C3 C4 C5 C6 1.0(7)
C4 C5 C6 C1 -0.2(7)
C6 C1 C2 C3 0.0(6)
C6 C1 C7 O1 -123.6(4)
C6 C1 C7 C8 114.7(5)
C7 C1 C2 C3 -178.2(4)
C7 C1 C6 C5 177.8(4)
Br11 C103 C104 C105 -179.5(3)
O101 C107 C108 O102 17.1(5)
O101 C107 C108 O103 -163.9(3)
C101 C102 C103 Br11 -179.8(3)
C101 C102 C103 C104 1.5(7)
C101 C107 C108 O102 -106.0(5)
C101 C107 C108 O103 73.0(4)
C102 C101 C106 C105 1.3(7)
C102 C101 C107 O101 -76.8(5)
C102 C101 C107 C108 45.8(6)
C102 C103 C104 C105 -0.8(7)
C103 C104 C105 C106 0.4(7)
C104 C105 C106 C101 -0.6(7)
C106 C101 C102 C103 -1.7(7)
C106 C101 C107 O101 102.5(5)
C106 C101 C107 C108 -134.9(4)
C107 C101 C102 C103 177.7(4)
C107 C101 C106 C105 -178.1(4)
